data_7031253
loop_
_publ_author_name
'Breedlove, B. K.'
'Kandel, R.'
'Ahsan, H. Md'
'Yamashita, M.'

_publ_section_title
;
 4-Pyridyl-substituted azacycloalkanes with multiple donor sites prepared
 via a solvent-free, one-pot method for use in electrocatalysts.
;
_journal_issue 21
_journal_name_full 'Dalton transactions (Cambridge, England : 2003)'
_journal_page_first 7683
_journal_page_last 7686
_journal_paper_doi 10.1039/c4dt00240g
_journal_volume 43
_journal_year 2014
_chemical_formula_sum 'C21 H24 N6 O'
_chemical_formula_weight 376.46
_space_group_IT_number 61
_symmetry_cell_setting orthorhombic
_symmetry_space_group_name_Hall '-P 2ac 2ab'
_symmetry_space_group_name_H-M 'P b c a'
_atom_sites_solution_hydrogens geom
_atom_sites_solution_primary direct
_atom_sites_solution_secondary difmap
_audit_creation_method SHELXL-97
_audit_update_record
;
2014-03-07 # Formatted by publCIF

;
_cell_angle_alpha 90.000(5)
_cell_angle_beta 90.000(5)
_cell_angle_gamma 90.000(5)
_cell_formula_units_Z 8
_cell_length_a 10.277(5)
_cell_length_b 14.718(5)
_cell_length_c 25.634(5)
_cell_measurement_reflns_used 9003
_cell_measurement_temperature 293(2)
_cell_measurement_theta_max 22.36
_cell_measurement_theta_min 2.54
_cell_volume 3877(2)
_computing_cell_refinement CrystalClear
_computing_data_collection CrystalClear
_computing_data_reduction CrystalStructure
_computing_molecular_graphics 'Mercury 3.3'
_computing_publication_material 'CrystalStructure 3.8'
_computing_structure_refinement 'SHELXL-97 (Sheldrick, 1997)'
_computing_structure_solution 'SHELXS-97 (Sheldrick, 1990)'
_diffrn_ambient_temperature 293(2)
_diffrn_measured_fraction_theta_full 1.000
_diffrn_measured_fraction_theta_max 1.000
_diffrn_measurement_device_type 'Bruker Apex-II CCD'
_diffrn_radiation_monochromator graphite
_diffrn_radiation_source 'fine-focus sealed tube'
_diffrn_radiation_type MoK\a
_diffrn_radiation_wavelength 0.71073
_diffrn_reflns_av_R_equivalents 0.0254
_diffrn_reflns_av_sigmaI/netI 0.0148
_diffrn_reflns_limit_h_max 11
_diffrn_reflns_limit_h_min -11
_diffrn_reflns_limit_k_max 15
_diffrn_reflns_limit_k_min -15
_diffrn_reflns_limit_l_max 27
_diffrn_reflns_limit_l_min -27
_diffrn_reflns_number 20253
_diffrn_reflns_theta_full 22.37
_diffrn_reflns_theta_max 22.37
_diffrn_reflns_theta_min 1.59
_exptl_absorpt_coefficient_mu 0.084
_exptl_crystal_colour white
_exptl_crystal_density_diffrn 1.290
_exptl_crystal_density_method 'not measured'
_exptl_crystal_description plate
_exptl_crystal_F_000 1600
_exptl_crystal_size_max 0.22
_exptl_crystal_size_mid 0.12
_exptl_crystal_size_min 0.06
_refine_diff_density_max 0.094
_refine_diff_density_min -0.162
_refine_diff_density_rms 0.030
_refine_ls_extinction_method none
_refine_ls_goodness_of_fit_ref 1.025
_refine_ls_hydrogen_treatment mixed
_refine_ls_matrix_type full
_refine_ls_number_parameters 357
_refine_ls_number_reflns 2491
_refine_ls_number_restraints 0
_refine_ls_restrained_S_all 1.025
_refine_ls_R_factor_all 0.0337
_refine_ls_R_factor_gt 0.0264
_refine_ls_shift/su_max 0.000
_refine_ls_shift/su_mean 0.000
_refine_ls_structure_factor_coef Fsqd
_refine_ls_weighting_details 'calc w=1/[\s^2^(Fo^2^)+(0.0396P)^2^+1.0860P] where P=(Fo^2^+2Fc^2^)/3'
_refine_ls_weighting_scheme calc
_refine_ls_wR_factor_gt 0.0648
_refine_ls_wR_factor_ref 0.0694
_reflns_number_gt 2150
_reflns_number_total 2491
_reflns_threshold_expression >2sigma(I)
_cod_data_source_file c4dt00240g2.cif
_cod_data_source_block py3tacn_1_0m
_cod_original_sg_symbol_H-M Pbca
_cod_database_code 7031253

loop_
_symmetry_equiv_pos_as_xyz
'x, y, z'
'-x+1/2, -y, z+1/2'
'x+1/2, -y+1/2, -z'
'-x, y+1/2, -z+1/2'
'-x, -y, -z'
'x-1/2, y, -z-1/2'
'-x-1/2, y-1/2, z'
'x, -y-1/2, z-1/2'

loop_
_atom_site_label
_atom_site_type_symbol
_atom_site_fract_x
_atom_site_fract_y
_atom_site_fract_z
_atom_site_U_iso_or_equiv
_atom_site_adp_type
_atom_site_occupancy
_atom_site_symmetry_multiplicity
_atom_site_calc_flag
H1 H 0.2594(15) 0.4247(9) 0.1562(5) 0.023(4) Uiso 1 1 d
H2 H 0.3600(13) 0.5058(11) 0.1514(5) 0.021(4) Uiso 1 1 d
H3 H 0.3227(14) 0.4355(9) 0.0689(5) 0.019(4) Uiso 1 1 d
H4 H 0.3796(13) 0.3427(11) 0.0909(5) 0.019(4) Uiso 1 1 d
H5 H 0.6795(14) 0.3736(9) 0.0478(5) 0.015(3) Uiso 1 1 d
H6 H 0.5651(13) 0.3027(9) 0.0574(5) 0.015(3) Uiso 1 1 d
H7 H 0.7377(14) 0.2781(9) 0.1166(5) 0.020(4) Uiso 1 1 d
H8 H 0.6035(14) 0.2985(9) 0.1457(5) 0.017(4) Uiso 1 1 d
H9 H 0.7337(14) 0.4504(9) 0.2268(5) 0.021(4) Uiso 1 1 d
H10 H 0.6728(13) 0.3516(10) 0.2239(5) 0.020(4) Uiso 1 1 d
N1 N 0.43261(10) 0.40028(7) 0.19006(4) 0.0186(3) Uani 1 1 d
H11 H 0.5224(13) 0.4691(9) 0.2479(6) 0.018(3) Uiso 1 1 d
H12 H 0.5380(13) 0.5140(10) 0.1908(6) 0.025(4) Uiso 1 1 d
H13 H 0.2022(16) 0.1455(11) 0.1994(6) 0.041(5) Uiso 1 1 d
H14 H 0.2645(14) 0.2766(10) 0.1560(6) 0.028(4) Uiso 1 1 d
H15 H 0.5088(15) 0.3295(10) 0.2812(6) 0.027(4) Uiso 1 1 d
H16 H 0.4346(13) 0.1979(10) 0.3179(6) 0.022(4) Uiso 1 1 d
H17 H 0.7864(15) 0.6531(9) 0.0228(5) 0.019(4) Uiso 1 1 d
H18 H 0.7462(15) 0.5040(10) 0.0441(5) 0.022(4) Uiso 1 1 d
H19 H 0.3679(16) 0.5785(9) 0.0749(5) 0.021(4) Uiso 1 1 d
C1 C 0.35253(15) 0.43895(10) 0.14862(6) 0.0216(3) Uani 1 1 d
H20 H 0.4258(14) 0.7245(10) 0.0540(5) 0.022(4) Uiso 1 1 d
H21 H 1.0114(15) 0.6270(11) 0.1523(6) 0.033(4) Uiso 1 1 d
H22 H 0.8278(14) 0.5558(10) 0.1863(6) 0.028(4) Uiso 1 1 d
H23 H 0.8947(14) 0.3500(11) 0.0815(5) 0.024(4) Uiso 1 1 d
H24 H 1.0721(15) 0.4329(10) 0.0500(6) 0.032(4) Uiso 1 1 d
H25 H 0.377(2) 0.1377(15) 0.0627(8) 0.073(6) Uiso 1 1 d
H26 H 0.355(2) 0.2093(14) 0.0223(9) 0.070(7) Uiso 1 1 d
C2 C 0.38723(14) 0.40813(10) 0.09364(6) 0.0211(3) Uani 1 1 d
N2 N 0.51915(11) 0.43124(7) 0.07717(4) 0.0189(3) Uani 1 1 d
C3 C 0.61169(15) 0.35635(10) 0.07232(6) 0.0200(3) Uani 1 1 d
C4 C 0.67100(14) 0.32533(9) 0.12401(6) 0.0188(3) Uani 1 1 d
N3 N 0.72546(10) 0.40009(7) 0.15454(4) 0.0182(3) Uani 1 1 d
C5 C 0.67359(14) 0.41229(11) 0.20708(6) 0.0217(3) Uani 1 1 d
C6 C 0.53944(14) 0.45548(10) 0.21085(6) 0.0213(3) Uani 1 1 d
N4 N 0.31248(14) 0.15712(9) 0.26280(6) 0.0407(4) Uani 1 1 d
C7 C 0.26650(16) 0.18371(10) 0.21648(7) 0.0328(4) Uani 1 1 d
C8 C 0.30325(14) 0.26204(10) 0.19036(6) 0.0259(4) Uani 1 1 d
C9 C 0.39586(13) 0.32045(9) 0.21330(5) 0.0207(3) Uani 1 1 d
C10 C 0.44615(14) 0.29180(10) 0.26172(6) 0.0263(4) Uani 1 1 d
C11 C 0.40139(16) 0.21283(11) 0.28411(7) 0.0356(4) Uani 1 1 d
N5 N 0.60987(13) 0.70283(8) 0.03686(5) 0.0285(3) Uani 1 1 d
C12 C 0.69798(16) 0.63544(10) 0.03488(6) 0.0258(4) Uani 1 1 d
C13 C 0.67460(15) 0.54621(10) 0.04728(5) 0.0223(4) Uani 1 1 d
C14 C 0.54978(14) 0.51907(9) 0.06409(5) 0.0200(3) Uani 1 1 d
C15 C 0.45659(16) 0.58917(10) 0.06601(6) 0.0232(4) Uani 1 1 d
C16 C 0.49096(16) 0.67657(10) 0.05253(6) 0.0264(4) Uani 1 1 d
N6 N 1.05812(12) 0.53743(8) 0.09892(5) 0.0293(3) Uani 1 1 d
C17 C 0.98554(15) 0.56875(10) 0.13879(6) 0.0265(4) Uani 1 1 d
C18 C 0.87852(14) 0.52605(10) 0.15961(6) 0.0223(3) Uani 1 1 d
C19 C 0.83711(13) 0.44276(9) 0.13838(5) 0.0185(3) Uani 1 1 d
C20 C 0.91445(14) 0.40780(10) 0.09760(6) 0.0220(4) Uani 1 1 d
C21 C 1.01965(14) 0.45672(10) 0.08004(6) 0.0254(4) Uani 1 1 d
O1 O 0.32294(11) 0.19486(8) 0.05576(5) 0.0378(3) Uani 1 1 d

loop_
_atom_site_aniso_label
_atom_site_aniso_U_11
_atom_site_aniso_U_22
_atom_site_aniso_U_33
_atom_site_aniso_U_23
_atom_site_aniso_U_13
_atom_site_aniso_U_12
N1 0.0178(6) 0.0179(6) 0.0201(6) 0.0017(5) -0.0002(5) 0.0001(5)
C1 0.0204(9) 0.0187(9) 0.0257(8) 0.0004(6) -0.0016(6) 0.0031(6)
C2 0.0210(8) 0.0185(9) 0.0238(8) -0.0006(6) -0.0042(7) 0.0001(7)
N2 0.0210(7) 0.0157(6) 0.0200(7) 0.0002(5) -0.0013(5) 0.0015(5)
C3 0.0220(8) 0.0159(8) 0.0220(8) -0.0042(6) 0.0007(7) 0.0003(7)
C4 0.0173(8) 0.0152(7) 0.0239(8) -0.0009(6) 0.0017(7) 0.0001(6)
N3 0.0169(6) 0.0201(6) 0.0175(6) -0.0017(5) 0.0002(5) -0.0016(5)
C5 0.0201(8) 0.0265(9) 0.0184(8) -0.0010(7) -0.0013(6) -0.0022(7)
C6 0.0223(8) 0.0222(8) 0.0195(8) -0.0035(7) 0.0002(6) -0.0013(7)
N4 0.0408(9) 0.0279(8) 0.0534(10) 0.0101(7) 0.0206(8) 0.0046(7)
C7 0.0291(9) 0.0230(9) 0.0461(11) -0.0055(8) 0.0159(8) -0.0032(8)
C8 0.0242(8) 0.0228(8) 0.0308(9) -0.0045(7) 0.0091(7) 0.0006(7)
C9 0.0181(8) 0.0212(8) 0.0229(8) -0.0007(6) 0.0081(6) 0.0052(6)
C10 0.0227(8) 0.0284(9) 0.0277(9) 0.0047(7) 0.0063(7) 0.0064(7)
C11 0.0314(10) 0.0338(10) 0.0418(11) 0.0143(8) 0.0127(9) 0.0107(8)
N5 0.0399(8) 0.0220(7) 0.0235(7) -0.0006(5) -0.0034(6) -0.0020(6)
C12 0.0332(10) 0.0253(9) 0.0190(8) -0.0014(6) -0.0029(7) -0.0041(8)
C13 0.0274(9) 0.0211(9) 0.0183(8) -0.0001(6) -0.0038(7) 0.0010(7)
C14 0.0269(8) 0.0203(8) 0.0127(7) -0.0018(6) -0.0061(6) 0.0002(6)
C15 0.0279(9) 0.0220(9) 0.0197(8) -0.0008(6) -0.0047(7) 0.0014(7)
C16 0.0362(10) 0.0216(8) 0.0215(9) -0.0030(6) -0.0066(7) 0.0052(8)
N6 0.0256(7) 0.0285(8) 0.0339(8) 0.0036(6) 0.0002(6) -0.0037(6)
C17 0.0267(9) 0.0207(8) 0.0321(9) 0.0009(7) -0.0079(7) -0.0041(7)
C18 0.0221(8) 0.0231(8) 0.0217(8) -0.0013(7) -0.0033(7) 0.0014(7)
C19 0.0176(8) 0.0188(7) 0.0189(8) 0.0032(6) -0.0041(6) 0.0027(6)
C20 0.0212(8) 0.0197(8) 0.0251(8) -0.0014(7) -0.0003(6) 0.0013(6)
C21 0.0208(8) 0.0281(9) 0.0274(9) 0.0006(7) 0.0023(7) 0.0021(7)
O1 0.0410(7) 0.0291(7) 0.0433(8) 0.0072(5) 0.0028(6) 0.0052(5)

loop_
_atom_type_symbol
_atom_type_description
_atom_type_scat_dispersion_real
_atom_type_scat_dispersion_imag
_atom_type_scat_source
C C 0.0033 0.0016 'International Tables Vol C Tables 4.2.6.8 and 6.1.1.4'
H H 0.0000 0.0000 'International Tables Vol C Tables 4.2.6.8 and 6.1.1.4'
N N 0.0061 0.0033 'International Tables Vol C Tables 4.2.6.8 and 6.1.1.4'
O O 0.0106 0.0060 'International Tables Vol C Tables 4.2.6.8 and 6.1.1.4'

loop_
_geom_angle_atom_site_label_1
_geom_angle_atom_site_label_2
_geom_angle_atom_site_label_3
_geom_angle
C9 N1 C1 119.70(12)
C9 N1 C6 121.56(12)
C1 N1 C6 118.09(12)
N1 C1 C2 115.17(12)
N2 C2 C1 114.56(12)
C14 N2 C2 120.21(11)
C14 N2 C3 122.72(12)
C2 N2 C3 116.95(11)
N2 C3 C4 114.27(11)
N3 C4 C3 113.08(11)
C19 N3 C5 121.85(11)
C19 N3 C4 120.21(11)
C5 N3 C4 116.54(11)
N3 C5 C6 116.16(12)
N1 C6 C5 115.09(12)
C7 N4 C11 115.02(14)
N4 C7 C8 125.20(16)
C7 C8 C9 119.31(16)
N1 C9 C10 122.58(13)
N1 C9 C8 121.81(13)
C10 C9 C8 115.61(14)
C11 C10 C9 119.85(16)
N4 C11 C10 124.99(17)
C16 N5 C12 114.32(13)
N5 C12 C13 125.42(16)
C12 C13 C14 120.05(14)
N2 C14 C15 121.70(13)
N2 C14 C13 123.36(12)
C15 C14 C13 114.93(13)
C16 C15 C14 120.04(15)
N5 C16 C15 125.23(15)
C21 N6 C17 114.43(13)
N6 C17 C18 125.54(14)
C17 C18 C19 119.35(14)
N3 C19 C18 122.34(13)
N3 C19 C20 121.87(13)
C18 C19 C20 115.73(13)
C21 C20 C19 119.65(14)
N6 C21 C20 125.25(14)

loop_
_geom_bond_atom_site_label_1
_geom_bond_atom_site_label_2
_geom_bond_distance
N1 C9 1.3705(18)
N1 C1 1.4593(18)
N1 C6 1.4661(18)
C1 C2 1.523(2)
C2 N2 1.4601(19)
N2 C14 1.3721(18)
N2 C3 1.4612(18)
C3 C4 1.528(2)
C4 N3 1.4615(18)
N3 C19 1.3720(18)
N3 C5 1.4597(18)
C5 C6 1.521(2)
N4 C7 1.337(2)
N4 C11 1.344(2)
C7 C8 1.386(2)
C8 C9 1.411(2)
C9 C10 1.409(2)
C10 C11 1.375(2)
N5 C16 1.343(2)
N5 C12 1.344(2)
C12 C13 1.372(2)
C13 C14 1.411(2)
C14 C15 1.409(2)
C15 C16 1.378(2)
N6 C21 1.342(2)
N6 C17 1.347(2)
C17 C18 1.375(2)
C18 C19 1.407(2)
C19 C20 1.410(2)
C20 C21 1.375(2)

loop_
_geom_torsion_atom_site_label_1
_geom_torsion_atom_site_label_2
_geom_torsion_atom_site_label_3
_geom_torsion_atom_site_label_4
_geom_torsion
C9 N1 C1 C2 -90.06(16)
C6 N1 C1 C2 99.07(15)
N1 C1 C2 N2 -60.99(17)
C1 C2 N2 C14 -74.52(16)
C1 C2 N2 C3 109.27(14)
C14 N2 C3 C4 103.55(15)
C2 N2 C3 C4 -80.35(15)
N2 C3 C4 N3 -51.20(17)
C3 C4 N3 C19 -70.75(16)
C3 C4 N3 C5 122.53(13)
C19 N3 C5 C6 117.60(14)
C4 N3 C5 C6 -75.92(16)
C9 N1 C6 C5 66.89(17)
C1 N1 C6 C5 -122.42(14)
N3 C5 C6 N1 67.05(17)
C11 N4 C7 C8 -0.2(2)
N4 C7 C8 C9 -0.3(2)
C1 N1 C9 C10 -162.47(13)
C6 N1 C9 C10 8.08(19)
C1 N1 C9 C8 16.64(19)
C6 N1 C9 C8 -172.81(12)
C7 C8 C9 N1 -177.81(13)
C7 C8 C9 C10 1.35(19)
N1 C9 C10 C11 177.27(13)
C8 C9 C10 C11 -1.9(2)
C7 N4 C11 C10 -0.4(2)
C9 C10 C11 N4 1.5(2)
C16 N5 C12 C13 0.0(2)
N5 C12 C13 C14 -0.5(2)
C2 N2 C14 C15 0.00(19)
C3 N2 C14 C15 175.98(12)
C2 N2 C14 C13 -179.25(12)
C3 N2 C14 C13 -3.3(2)
C12 C13 C14 N2 -179.95(13)
C12 C13 C14 C15 0.75(19)
N2 C14 C15 C16 -179.94(13)
C13 C14 C15 C16 -0.63(19)
C12 N5 C16 C15 0.1(2)
C14 C15 C16 N5 0.2(2)
C21 N6 C17 C18 -1.2(2)
N6 C17 C18 C19 -0.6(2)
C5 N3 C19 C18 -27.64(19)
C4 N3 C19 C18 166.36(12)
C5 N3 C19 C20 155.42(13)
C4 N3 C19 C20 -10.58(19)
C17 C18 C19 N3 -174.80(13)
C17 C18 C19 C20 2.32(19)
N3 C19 C20 C21 174.83(13)
C18 C19 C20 C21 -2.30(19)
C17 N6 C21 C20 1.2(2)
C19 C20 C21 N6 0.5(2)
